data_7103448
loop_
_publ_author_name
'Cristiano, Rodrigo'
'Gallardo, Hugo'
'Bortoluzzi, Adailton J'
'Bechtold, Ivan H'
'Campos, Carlos E M'
'Longo, Ricardo L'

_publ_section_title
;
 Tristriazolotriazines: a core for luminescent discotic liquid
 crystals.
;
_journal_issue 41
_journal_name_full 'Chemical communications (Cambridge, England)'
_journal_page_first 5134
_journal_page_last 5136
_journal_paper_doi 10.1039/b810680k
_journal_year 2008
_chemical_formula_sum 'C27 H21 N9 O3'
_chemical_formula_weight 519.53
_chemical_name_systematic
;
?
;
_space_group_IT_number 2
_symmetry_cell_setting triclinic
_symmetry_space_group_name_Hall '-P 1'
_symmetry_space_group_name_H-M 'P -1'
_atom_sites_solution_hydrogens geom
_atom_sites_solution_primary direct
_atom_sites_solution_secondary difmap
_audit_creation_method SHELXL-97
_cell_angle_alpha 80.73(2)
_cell_angle_beta 86.34(5)
_cell_angle_gamma 89.67(3)
_cell_formula_units_Z 2
_cell_length_a 6.418(3)
_cell_length_b 12.867(2)
_cell_length_c 14.500(9)
_cell_measurement_reflns_used 25
_cell_measurement_temperature 293(2)
_cell_measurement_theta_max 17.48
_cell_measurement_theta_min 5.77
_cell_volume 1179.4(9)
_computing_structure_refinement 'SHELXL-97 (Sheldrick, 1997)'
_diffrn_ambient_temperature 293(2)
_diffrn_measured_fraction_theta_full 0.997
_diffrn_measured_fraction_theta_max 0.997
_diffrn_measurement_method \w--2\q
_diffrn_radiation_monochromator graphite
_diffrn_radiation_source 'fine-focus sealed tube'
_diffrn_radiation_type MoK\a
_diffrn_radiation_wavelength 0.71069
_diffrn_reflns_av_R_equivalents 0.0462
_diffrn_reflns_av_sigmaI/netI 0.0473
_diffrn_reflns_limit_h_max 7
_diffrn_reflns_limit_h_min -7
_diffrn_reflns_limit_k_max 15
_diffrn_reflns_limit_k_min -15
_diffrn_reflns_limit_l_max 0
_diffrn_reflns_limit_l_min -17
_diffrn_reflns_number 4375
_diffrn_reflns_theta_full 25.07
_diffrn_reflns_theta_max 25.07
_diffrn_reflns_theta_min 1.43
_diffrn_standards_decay_% 1
_diffrn_standards_interval_count 200
_diffrn_standards_number 3
_exptl_absorpt_coefficient_mu 0.101
_exptl_absorpt_correction_type none
_exptl_crystal_colour colorless
_exptl_crystal_density_diffrn 1.463
_exptl_crystal_density_method 'not measured'
_exptl_crystal_description Prismatic
_exptl_crystal_F_000 540
_exptl_crystal_size_max 0.50
_exptl_crystal_size_mid 0.30
_exptl_crystal_size_min 0.13
_refine_diff_density_max 0.395
_refine_diff_density_min -0.355
_refine_diff_density_rms 0.106
_refine_ls_extinction_coef 0.022(5)
_refine_ls_extinction_expression Fc^*^=kFc[1+0.001xFc^2^\l^3^/sin(2\q)]^-1/4^
_refine_ls_extinction_method SHELXL
_refine_ls_goodness_of_fit_ref 1.026
_refine_ls_hydrogen_treatment constr
_refine_ls_matrix_type full
_refine_ls_number_parameters 353
_refine_ls_number_reflns 4194
_refine_ls_number_restraints 0
_refine_ls_restrained_S_all 1.026
_refine_ls_R_factor_all 0.1102
_refine_ls_R_factor_gt 0.0642
_refine_ls_shift/su_max 0.000
_refine_ls_shift/su_mean 0.000
_refine_ls_structure_factor_coef Fsqd
_refine_ls_weighting_details 'calc w=1/[\s^2^(Fo^2^)+(0.1258P)^2^+0.0000P] where P=(Fo^2^+2Fc^2^)/3'
_refine_ls_weighting_scheme calc
_refine_ls_wR_factor_gt 0.1577
_refine_ls_wR_factor_ref 0.1834
_reflns_number_gt 2781
_reflns_number_total 4194
_reflns_threshold_expression >2sigma(I)
_cod_data_source_file b810680k.txt
_cod_data_source_block Compound_3a
_cod_depositor_comments
;
The following automatic conversions were performed:
'_symmetry_cell_setting' value 'Triclinic' changed to 'triclinic'
according to '/home/saulius/struct/CIF-dictionaries/cif_core.dic'
dictionary named 'cif_core.dic' version 2.4.1 from 2010-06-29.

Automatic conversion script
Id: cif_fix_enum 1527 2010-12-29 10:47:43Z saulius 
;
_cod_original_sg_symbol_H-M P-1
_cod_database_code 7103448

loop_
_symmetry_equiv_pos_as_xyz
'x, y, z'
'-x, -y, -z'

loop_
_atom_site_label
_atom_site_type_symbol
_atom_site_fract_x
_atom_site_fract_y
_atom_site_fract_z
_atom_site_U_iso_or_equiv
_atom_site_adp_type
_atom_site_occupancy
_atom_site_symmetry_multiplicity
_atom_site_calc_flag
_atom_site_refinement_flags
_atom_site_disorder_assembly
_atom_site_disorder_group
C1 C 0.2042(4) 0.2147(2) 0.62011(19) 0.0364(6) Uani 1 1 d . . .
N1 N 0.3151(3) 0.16084(17) 0.69044(15) 0.0352(5) Uani 1 1 d . . .
C2 C -0.0508(4) 0.2607(2) 0.73484(18) 0.0370(6) Uani 1 1 d . . .
N2 N 0.0253(3) 0.27005(16) 0.64408(15) 0.0356(5) Uani 1 1 d . . .
C3 C 0.2467(4) 0.1539(2) 0.78391(19) 0.0352(6) Uani 1 1 d . . .
N3 N 0.0702(3) 0.21013(17) 0.80379(15) 0.0370(6) Uani 1 1 d . . .
N11 N 0.2791(4) 0.2041(2) 0.53785(17) 0.0490(6) Uani 1 1 d . . .
N12 N 0.4530(4) 0.1402(2) 0.55194(17) 0.0496(7) Uani 1 1 d . . .
C13 C 0.4756(4) 0.1139(2) 0.6410(2) 0.0397(7) Uani 1 1 d . . .
C14 C 0.6505(4) 0.0486(2) 0.6763(2) 0.0388(7) Uani 1 1 d . . .
C15 C 0.7570(5) -0.0028(3) 0.6102(2) 0.0511(8) Uani 1 1 d . . .
H15 H 0.7095 0.0027 0.5503 0.061 Uiso 1 1 calc R . .
C16 C 0.9331(5) -0.0619(3) 0.6327(2) 0.0521(8) Uani 1 1 d . . .
H16 H 1.0029 -0.0962 0.5881 0.062 Uiso 1 1 calc R . .
C17 C 1.0043(4) -0.0700(2) 0.7204(2) 0.0447(7) Uani 1 1 d . . .
C18 C 0.8944(4) -0.0219(2) 0.7879(2) 0.0452(7) Uani 1 1 d . . .
H18 H 0.9388 -0.0297 0.8484 0.054 Uiso 1 1 calc R . .
C19 C 0.7195(4) 0.0375(2) 0.7650(2) 0.0423(7) Uani 1 1 d . . .
H19 H 0.6478 0.0702 0.8102 0.051 Uiso 1 1 calc R . .
O1 O 1.1747(3) -0.12526(18) 0.74955(16) 0.0618(7) Uani 1 1 d . . .
C20 C 1.2854(5) -0.1821(3) 0.6857(3) 0.0704(11) Uani 1 1 d . . .
H20A H 1.4018 -0.2174 0.7152 0.106 Uiso 1 1 calc R . .
H20B H 1.3350 -0.1341 0.6311 0.106 Uiso 1 1 calc R . .
H20C H 1.1940 -0.2331 0.6678 0.106 Uiso 1 1 calc R . .
N21 N -0.2347(4) 0.30068(19) 0.74374(16) 0.0444(6) Uani 1 1 d . . .
N22 N -0.2844(3) 0.34061(19) 0.65382(17) 0.0450(6) Uani 1 1 d . . .
C23 C -0.1327(4) 0.3233(2) 0.5932(2) 0.0386(6) Uani 1 1 d . . .
C24 C -0.1341(4) 0.3654(2) 0.49428(19) 0.0375(6) Uani 1 1 d . . .
C25 C -0.3250(4) 0.3984(2) 0.4605(2) 0.0461(7) Uani 1 1 d . . .
H25 H -0.4455 0.3847 0.4996 0.055 Uiso 1 1 calc R . .
C26 C -0.3411(4) 0.4505(2) 0.3713(2) 0.0464(7) Uani 1 1 d . . .
H26 H -0.4712 0.4721 0.3508 0.056 Uiso 1 1 calc R . .
C27 C -0.1641(4) 0.4713(2) 0.3111(2) 0.0407(7) Uani 1 1 d . . .
C28 C 0.0277(4) 0.4384(2) 0.3438(2) 0.0455(7) Uani 1 1 d . . .
H28 H 0.1475 0.4516 0.3041 0.055 Uiso 1 1 calc R . .
C29 C 0.0443(4) 0.3870(2) 0.4329(2) 0.0438(7) Uani 1 1 d . . .
H29 H 0.1748 0.3660 0.4532 0.053 Uiso 1 1 calc R . .
O2 O -0.1619(3) 0.52285(18) 0.22243(14) 0.0557(6) Uani 1 1 d . . .
C30 C -0.3545(5) 0.5560(3) 0.1851(2) 0.0603(9) Uani 1 1 d . . .
H30A H -0.3295 0.5914 0.1218 0.091 Uiso 1 1 calc R . .
H30B H -0.4220 0.6033 0.2222 0.091 Uiso 1 1 calc R . .
H30C H -0.4426 0.4958 0.1858 0.091 Uiso 1 1 calc R . .
N31 N 0.3142(4) 0.10019(19) 0.85841(16) 0.0460(6) Uani 1 1 d . . .
N32 N 0.1777(4) 0.1202(2) 0.93339(16) 0.0472(6) Uani 1 1 d . . .
C33 C 0.0345(4) 0.1845(2) 0.89975(19) 0.0401(7) Uani 1 1 d . . .
C34 C -0.1377(4) 0.2272(2) 0.95352(19) 0.0394(7) Uani 1 1 d . . .
C35 C -0.1615(5) 0.3352(2) 0.9480(2) 0.0478(7) Uani 1 1 d . . .
H35 H -0.0676 0.3808 0.9102 0.057 Uiso 1 1 calc R . .
C36 C -0.3226(5) 0.3750(2) 0.9978(2) 0.0496(8) Uani 1 1 d . . .
H36 H -0.3361 0.4475 0.9950 0.060 Uiso 1 1 calc R . .
C37 C -0.4661(5) 0.3075(2) 1.0526(2) 0.0458(7) Uani 1 1 d . . .
C38 C -0.4426(5) 0.2012(2) 1.0603(2) 0.0499(8) Uani 1 1 d . . .
H38 H -0.5366 0.1561 1.0984 0.060 Uiso 1 1 calc R . .
C39 C -0.2764(4) 0.1605(2) 1.01065(19) 0.0451(7) Uani 1 1 d . . .
H39 H -0.2591 0.0880 1.0161 0.054 Uiso 1 1 calc R . .
O3 O -0.6249(4) 0.35646(17) 1.09556(18) 0.0681(7) Uani 1 1 d . . .
C40 C -0.7928(5) 0.2929(3) 1.1430(3) 0.0691(10) Uani 1 1 d . . .
H40A H -0.8932 0.3367 1.1700 0.104 Uiso 1 1 calc R . .
H40B H -0.7397 0.2420 1.1917 0.104 Uiso 1 1 calc R . .
H40C H -0.8584 0.2571 1.0993 0.104 Uiso 1 1 calc R . .

loop_
_atom_site_aniso_label
_atom_site_aniso_U_11
_atom_site_aniso_U_22
_atom_site_aniso_U_33
_atom_site_aniso_U_23
_atom_site_aniso_U_13
_atom_site_aniso_U_12
C1 0.0278(14) 0.0392(15) 0.0408(16) -0.0053(12) 0.0042(11) 0.0065(11)
N1 0.0257(11) 0.0390(12) 0.0398(13) -0.0053(10) 0.0040(9) 0.0062(9)
C2 0.0334(14) 0.0358(14) 0.0399(16) -0.0018(12) 0.0019(12) 0.0073(11)
N2 0.0295(12) 0.0378(12) 0.0375(13) -0.0027(9) 0.0030(9) 0.0086(9)
C3 0.0254(13) 0.0382(14) 0.0415(16) -0.0058(12) 0.0013(11) 0.0076(11)
N3 0.0308(12) 0.0367(12) 0.0421(13) -0.0050(10) 0.0046(10) 0.0090(9)
N11 0.0431(14) 0.0562(15) 0.0468(15) -0.0071(12) -0.0001(11) 0.0206(12)
N12 0.0432(14) 0.0590(16) 0.0446(15) -0.0058(12) 0.0039(11) 0.0202(12)
C13 0.0341(15) 0.0426(15) 0.0421(16) -0.0096(12) 0.0067(12) 0.0053(12)
C14 0.0284(14) 0.0404(15) 0.0466(17) -0.0069(12) 0.0047(12) 0.0045(11)
C15 0.0424(17) 0.066(2) 0.0459(18) -0.0148(15) -0.0006(14) 0.0187(15)
C16 0.0405(17) 0.061(2) 0.057(2) -0.0177(15) 0.0033(14) 0.0181(14)
C17 0.0307(15) 0.0442(16) 0.060(2) -0.0116(14) -0.0016(13) 0.0064(12)
C18 0.0355(15) 0.0508(17) 0.0512(18) -0.0140(14) -0.0027(13) 0.0092(13)
C19 0.0306(14) 0.0445(16) 0.0531(18) -0.0151(13) 0.0047(12) 0.0054(12)
O1 0.0444(13) 0.0765(16) 0.0682(15) -0.0215(12) -0.0084(11) 0.0300(11)
C20 0.047(2) 0.080(3) 0.091(3) -0.031(2) -0.0064(18) 0.0301(18)
N21 0.0364(13) 0.0502(14) 0.0436(14) -0.0014(11) 0.0040(11) 0.0159(11)
N22 0.0353(13) 0.0507(14) 0.0464(15) -0.0033(11) 0.0057(11) 0.0125(11)
C23 0.0315(14) 0.0384(15) 0.0450(16) -0.0068(12) 0.0035(12) 0.0050(11)
C24 0.0300(14) 0.0356(14) 0.0454(16) -0.0040(12) 0.0011(12) 0.0032(11)
C25 0.0292(15) 0.0568(18) 0.0483(18) 0.0004(14) 0.0056(12) 0.0098(13)
C26 0.0234(14) 0.0617(19) 0.0501(18) 0.0015(14) 0.0005(12) 0.0097(13)
C27 0.0352(15) 0.0411(16) 0.0436(17) -0.0008(12) 0.0000(12) 0.0020(12)
C28 0.0234(14) 0.0576(18) 0.0507(18) 0.0026(14) 0.0043(12) 0.0043(12)
C29 0.0256(13) 0.0534(18) 0.0502(18) -0.0027(14) 0.0000(12) 0.0030(12)
O2 0.0347(11) 0.0765(15) 0.0487(13) 0.0092(11) 0.0023(9) 0.0093(10)
C30 0.0419(18) 0.082(2) 0.052(2) 0.0075(17) -0.0054(15) 0.0103(16)
N31 0.0351(13) 0.0582(16) 0.0421(14) -0.0036(12) 0.0041(11) 0.0121(11)
N32 0.0375(13) 0.0616(16) 0.0394(14) -0.0015(11) 0.0042(10) 0.0155(12)
C33 0.0399(15) 0.0420(15) 0.0365(15) -0.0025(12) 0.0019(12) 0.0056(12)
C34 0.0344(15) 0.0433(16) 0.0377(15) -0.0006(12) 0.0031(12) 0.0083(12)
C35 0.0433(17) 0.0453(17) 0.0503(18) -0.0002(13) 0.0124(14) 0.0027(13)
C36 0.0483(18) 0.0394(16) 0.0575(19) -0.0035(13) 0.0137(15) 0.0066(13)
C37 0.0412(16) 0.0479(17) 0.0465(17) -0.0081(13) 0.0108(13) 0.0071(13)
C38 0.0431(17) 0.0492(18) 0.0523(19) 0.0007(14) 0.0141(14) -0.0034(14)
C39 0.0452(17) 0.0409(16) 0.0461(17) -0.0017(13) 0.0058(13) 0.0070(13)
O3 0.0539(14) 0.0563(14) 0.0891(18) -0.0127(12) 0.0360(13) 0.0055(11)
C40 0.0410(19) 0.083(3) 0.081(3) -0.015(2) 0.0243(17) -0.0013(17)

loop_
_atom_type_symbol
_atom_type_description
_atom_type_scat_dispersion_real
_atom_type_scat_dispersion_imag
_atom_type_scat_source
C C 0.0033 0.0016 'International Tables Vol C Tables 4.2.6.8 and 6.1.1.4'
H H 0.0000 0.0000 'International Tables Vol C Tables 4.2.6.8 and 6.1.1.4'
N N 0.0061 0.0033 'International Tables Vol C Tables 4.2.6.8 and 6.1.1.4'
O O 0.0106 0.0060 'International Tables Vol C Tables 4.2.6.8 and 6.1.1.4'

loop_
_geom_angle_atom_site_label_1
_geom_angle_atom_site_label_2
_geom_angle_atom_site_label_3
_geom_angle
_geom_angle_site_symmetry_1
_geom_angle_site_symmetry_3
_geom_angle_publ_flag
N11 C1 N1 113.2(2) . . ?
N11 C1 N2 127.9(3) . . ?
N1 C1 N2 118.9(2) . . ?
C1 N1 C3 121.7(2) . . ?
C1 N1 C13 102.8(2) . . ?
C3 N1 C13 135.1(2) . . ?
N21 C2 N2 113.0(2) . . ?
N21 C2 N3 128.6(3) . . ?
N2 C2 N3 118.3(2) . . ?
C2 N2 C23 104.0(2) . . ?
C2 N2 C1 120.5(2) . . ?
C23 N2 C1 134.3(2) . . ?
N31 C3 N3 111.5(2) . . ?
N31 C3 N1 131.4(2) . . ?
N3 C3 N1 117.0(2) . . ?
C3 N3 C33 104.1(2) . . ?
C3 N3 C2 122.6(2) . . ?
C33 N3 C2 132.2(2) . . ?
C1 N11 N12 105.5(2) . . ?
C13 N12 N11 109.9(2) . . ?
N12 C13 N1 108.6(2) . . ?
N12 C13 C14 121.7(2) . . ?
N1 C13 C14 129.7(3) . . ?
C19 C14 C15 118.9(3) . . ?
C19 C14 C13 126.4(2) . . ?
C15 C14 C13 114.7(3) . . ?
C16 C15 C14 120.6(3) . . ?
C16 C15 H15 119.7 . . ?
C14 C15 H15 119.7 . . ?
C17 C16 C15 120.0(3) . . ?
C17 C16 H16 120.0 . . ?
C15 C16 H16 120.0 . . ?
O1 C17 C16 124.9(3) . . ?
O1 C17 C18 115.4(3) . . ?
C16 C17 C18 119.7(3) . . ?
C19 C18 C17 120.1(3) . . ?
C19 C18 H18 120.0 . . ?
C17 C18 H18 120.0 . . ?
C14 C19 C18 120.6(3) . . ?
C14 C19 H19 119.7 . . ?
C18 C19 H19 119.7 . . ?
C17 O1 C20 118.1(3) . . ?
O1 C20 H20A 109.5 . . ?
O1 C20 H20B 109.5 . . ?
H20A C20 H20B 109.5 . . ?
O1 C20 H20C 109.5 . . ?
H20A C20 H20C 109.5 . . ?
H20B C20 H20C 109.5 . . ?
C2 N21 N22 105.2(2) . . ?
C23 N22 N21 110.5(2) . . ?
N22 C23 N2 107.3(2) . . ?
N22 C23 C24 122.4(2) . . ?
N2 C23 C24 130.0(2) . . ?
C25 C24 C29 117.4(3) . . ?
C25 C24 C23 116.9(2) . . ?
C29 C24 C23 125.2(3) . . ?
C26 C25 C24 121.9(3) . . ?
C26 C25 H25 119.1 . . ?
C24 C25 H25 119.1 . . ?
C25 C26 C27 120.3(3) . . ?
C25 C26 H26 119.9 . . ?
C27 C26 H26 119.9 . . ?
O2 C27 C28 116.4(2) . . ?
O2 C27 C26 125.2(3) . . ?
C28 C27 C26 118.5(3) . . ?
C29 C28 C27 121.4(3) . . ?
C29 C28 H28 119.3 . . ?
C27 C28 H28 119.3 . . ?
C28 C29 C24 120.6(3) . . ?
C28 C29 H29 119.7 . . ?
C24 C29 H29 119.7 . . ?
C27 O2 C30 118.5(2) . . ?
O2 C30 H30A 109.5 . . ?
O2 C30 H30B 109.5 . . ?
H30A C30 H30B 109.5 . . ?
O2 C30 H30C 109.5 . . ?
H30A C30 H30C 109.5 . . ?
H30B C30 H30C 109.5 . . ?
C3 N31 N32 106.5(2) . . ?
C33 N32 N31 108.2(2) . . ?
N32 C33 N3 109.6(2) . . ?
N32 C33 C34 126.4(3) . . ?
N3 C33 C34 123.9(2) . . ?
C39 C34 C35 119.3(3) . . ?
C39 C34 C33 120.5(3) . . ?
C35 C34 C33 120.2(3) . . ?
C36 C35 C34 120.3(3) . . ?
C36 C35 H35 119.9 . . ?
C34 C35 H35 119.9 . . ?
C35 C36 C37 120.1(3) . . ?
C35 C36 H36 119.9 . . ?
C37 C36 H36 119.9 . . ?
C38 C37 O3 124.9(3) . . ?
C38 C37 C36 120.4(3) . . ?
O3 C37 C36 114.7(3) . . ?
C37 C38 C39 119.5(3) . . ?
C37 C38 H38 120.2 . . ?
C39 C38 H38 120.2 . . ?
C34 C39 C38 120.4(3) . . ?
C34 C39 H39 119.8 . . ?
C38 C39 H39 119.8 . . ?
C37 O3 C40 117.9(3) . . ?
O3 C40 H40A 109.5 . . ?
O3 C40 H40B 109.5 . . ?
H40A C40 H40B 109.5 . . ?
O3 C40 H40C 109.5 . . ?
H40A C40 H40C 109.5 . . ?
H40B C40 H40C 109.5 . . ?

loop_
_geom_bond_atom_site_label_1
_geom_bond_atom_site_label_2
_geom_bond_distance
_geom_bond_site_symmetry_2
_geom_bond_publ_flag
C1 N11 1.285(4) . ?
C1 N1 1.373(3) . ?
C1 N2 1.403(3) . ?
N1 C3 1.387(3) . ?
N1 C13 1.406(3) . ?
C2 N21 1.292(3) . ?
C2 N2 1.361(3) . ?
C2 N3 1.382(3) . ?
N2 C23 1.402(3) . ?
C3 N31 1.284(3) . ?
C3 N3 1.381(3) . ?
N3 C33 1.382(4) . ?
N11 N12 1.389(3) . ?
N12 C13 1.298(4) . ?
C13 C14 1.467(4) . ?
C14 C19 1.373(4) . ?
C14 C15 1.393(4) . ?
C15 C16 1.386(4) . ?
C15 H15 0.9300 . ?
C16 C17 1.366(4) . ?
C16 H16 0.9300 . ?
C17 O1 1.354(3) . ?
C17 C18 1.394(4) . ?
C18 C19 1.382(4) . ?
C18 H18 0.9300 . ?
C19 H19 0.9300 . ?
O1 C20 1.422(4) . ?
C20 H20A 0.9600 . ?
C20 H20B 0.9600 . ?
C20 H20C 0.9600 . ?
N21 N22 1.379(3) . ?
N22 C23 1.312(4) . ?
C23 C24 1.450(4) . ?
C24 C25 1.388(4) . ?
C24 C29 1.405(4) . ?
C25 C26 1.368(4) . ?
C25 H25 0.9300 . ?
C26 C27 1.387(4) . ?
C26 H26 0.9300 . ?
C27 O2 1.348(3) . ?
C27 C28 1.387(4) . ?
C28 C29 1.363(4) . ?
C28 H28 0.9300 . ?
C29 H29 0.9300 . ?
O2 C30 1.418(4) . ?
C30 H30A 0.9600 . ?
C30 H30B 0.9600 . ?
C30 H30C 0.9600 . ?
N31 N32 1.408(3) . ?
N32 C33 1.299(4) . ?
C33 C34 1.467(4) . ?
C34 C39 1.378(4) . ?
C34 C35 1.388(4) . ?
C35 C36 1.368(4) . ?
C35 H35 0.9300 . ?
C36 C37 1.388(4) . ?
C36 H36 0.9300 . ?
C37 C38 1.362(4) . ?
C37 O3 1.365(3) . ?
C38 C39 1.396(4) . ?
C38 H38 0.9300 . ?
C39 H39 0.9300 . ?
O3 C40 1.428(4) . ?
C40 H40A 0.9600 . ?
C40 H40B 0.9600 . ?
C40 H40C 0.9600 . ?

loop_
_cod_related_entry_id
_cod_related_entry_database
_cod_related_entry_code
1 ChemSpider 30653064
